data_1503503
loop_
_publ_author_name
'Fournier, Anne M.'
'Clayden, Jonathan'

_publ_contact_author
; 
    Madeleine Helliwell 
;
_publ_section_title
;
 Tertiary alcohols by tandem \b-carbolithiation and N\\rightarrow C aryl
 migration in enol carbamates.
;
_journal_issue 1
_journal_name_full 'Organic letters'
_journal_page_first 142
_journal_page_last 145
_journal_paper_doi 10.1021/ol2029355
_journal_volume 14
_journal_year 2012
_chemical_formula_sum 'C28 H33 N O2'
_chemical_formula_weight 415.55
_chemical_name_systematic
; 
 ? 
;
_space_group_IT_number 14
_symmetry_cell_setting monoclinic
_symmetry_space_group_name_Hall '-P 2yn'
_symmetry_space_group_name_H-M 'P 1 21/n 1'
_atom_sites_solution_hydrogens geom
_atom_sites_solution_primary direct
_atom_sites_solution_secondary difmap
_audit_creation_method SHELXL-97
_cell_angle_alpha 90.00
_cell_angle_beta 90.032(9)
_cell_angle_gamma 90.00
_cell_formula_units_Z 8
_cell_length_a 9.807(4)
_cell_length_b 23.295(10)
_cell_length_c 21.312(9)
_cell_measurement_reflns_used 563
_cell_measurement_temperature 100(2)
_cell_measurement_theta_max 19.02
_cell_measurement_theta_min 2.29
_cell_volume 4869(4)
_computing_cell_refinement 'Bruker SMART'
_computing_data_collection 'Bruker SMART'
_computing_data_reduction 'Bruker SAINT'
_computing_molecular_graphics 'Bruker SHELXTL'
_computing_publication_material 'Bruker SHELXTL'
_computing_structure_refinement 'SHELXL-97 (Sheldrick, 1997)'
_computing_structure_solution 'SHELXS-97 (Sheldrick, 1990)'
_diffrn_ambient_temperature 100(2)
_diffrn_measured_fraction_theta_full 0.999
_diffrn_measured_fraction_theta_max 0.999
_diffrn_measurement_device_type 'CCD area detector'
_diffrn_measurement_method 'phi and omega scans'
_diffrn_radiation_monochromator graphite
_diffrn_radiation_source 'fine-focus sealed tube'
_diffrn_radiation_type MoK\a
_diffrn_radiation_wavelength 0.71073
_diffrn_reflns_av_R_equivalents 0.1512
_diffrn_reflns_av_sigmaI/netI 0.2111
_diffrn_reflns_limit_h_max 11
_diffrn_reflns_limit_h_min -10
_diffrn_reflns_limit_k_max 27
_diffrn_reflns_limit_k_min -16
_diffrn_reflns_limit_l_max 25
_diffrn_reflns_limit_l_min -23
_diffrn_reflns_number 23859
_diffrn_reflns_theta_full 25.03
_diffrn_reflns_theta_max 25.03
_diffrn_reflns_theta_min 2.10
_exptl_absorpt_coefficient_mu 0.070
_exptl_absorpt_correction_type none
_exptl_crystal_colour colourless
_exptl_crystal_density_diffrn 1.134
_exptl_crystal_density_method 'not measured'
_exptl_crystal_description rod
_exptl_crystal_F_000 1792
_exptl_crystal_size_max 0.60
_exptl_crystal_size_mid 0.20
_exptl_crystal_size_min 0.20
_refine_diff_density_max 0.237
_refine_diff_density_min -0.241
_refine_diff_density_rms 0.049
_refine_ls_extinction_method none
_refine_ls_goodness_of_fit_ref 0.905
_refine_ls_hydrogen_treatment constr
_refine_ls_matrix_type full
_refine_ls_number_parameters 565
_refine_ls_number_reflns 8592
_refine_ls_number_restraints 0
_refine_ls_restrained_S_all 0.905
_refine_ls_R_factor_all 0.2003
_refine_ls_R_factor_gt 0.0806
_refine_ls_shift/su_max 0.000
_refine_ls_shift/su_mean 0.000
_refine_ls_structure_factor_coef Fsqd
_refine_ls_weighting_details 'calc w=1/[\s^2^(Fo^2^)+(0.0154P)^2^+0.0000P] where P=(Fo^2^+2Fc^2^)/3'
_refine_ls_weighting_scheme calc
_refine_ls_wR_factor_gt 0.1116
_refine_ls_wR_factor_ref 0.1473
_reflns_number_gt 3809
_reflns_number_total 8592
_reflns_threshold_expression >2sigma(I)
_cod_data_source_file ol2029355_si_003.cif
_cod_data_source_block s3418
_cod_depositor_comments
;
The following automatic conversions were performed:

'_symmetry_cell_setting' value 'Monoclinic' changed to 'monoclinic'
according to /home/saulius/struct/CIF-dictionaries/cif_core.dic
dictionary named 'cif_core.dic' version 2.4.1 from 2010-06-29.

Automatic conversion script
Id: cif_fix_values 1715 2011-07-08 13:25:40Z adriana 
;
_cod_original_sg_symbol_H-M P2(1)/n
_cod_database_code 1503503

loop_
_symmetry_equiv_pos_as_xyz
'x, y, z'
'-x+1/2, y+1/2, -z+1/2'
'-x, -y, -z'
'x-1/2, -y-1/2, z-1/2'

loop_
_atom_site_label
_atom_site_type_symbol
_atom_site_fract_x
_atom_site_fract_y
_atom_site_fract_z
_atom_site_U_iso_or_equiv
_atom_site_adp_type
_atom_site_occupancy
_atom_site_symmetry_multiplicity
_atom_site_calc_flag
_atom_site_refinement_flags
O1 O 0.4412(3) 0.08654(12) 0.25594(12) 0.0218(7) Uani 1 1 d .
O2 O 0.4335(3) 0.18215(12) 0.27603(13) 0.0300(8) Uani 1 1 d .
N1 N 0.2797(3) 0.14068(15) 0.20988(15) 0.0245(9) Uani 1 1 d .
C1 C 0.9584(5) -0.0384(2) 0.4137(2) 0.0533(16) Uani 1 1 d .
H1A H 0.8984 -0.0097 0.4328 0.080 Uiso 1 1 calc R
H1B H 1.0411 -0.0425 0.4392 0.080 Uiso 1 1 calc R
H1C H 0.9109 -0.0754 0.4117 0.080 Uiso 1 1 calc R
C2 C 0.9966(4) -0.0196(2) 0.34861(19) 0.0325(12) Uani 1 1 d .
H2A H 1.0645 -0.0467 0.3313 0.039 Uiso 1 1 calc R
H2B H 1.0398 0.0187 0.3509 0.039 Uiso 1 1 calc R
C3 C 0.8736(4) -0.01663(19) 0.30383(19) 0.0306(12) Uani 1 1 d .
H3A H 0.9070 -0.0110 0.2604 0.037 Uiso 1 1 calc R
H3B H 0.8243 -0.0537 0.3052 0.037 Uiso 1 1 calc R
C4 C 0.7748(4) 0.03139(18) 0.31988(18) 0.0226(11) Uani 1 1 d .
H4A H 0.8238 0.0685 0.3169 0.027 Uiso 1 1 calc R
H4B H 0.7452 0.0266 0.3640 0.027 Uiso 1 1 calc R
C5 C 0.6457(4) 0.03431(18) 0.27740(18) 0.0221(11) Uani 1 1 d .
H5 H 0.5945 -0.0025 0.2822 0.026 Uiso 1 1 calc R
C6 C 0.6834(4) 0.04108(18) 0.20911(18) 0.0178(10) Uani 1 1 d .
C7 C 0.6650(4) -0.00363(19) 0.16656(19) 0.0236(11) Uani 1 1 d .
H7 H 0.6277 -0.0389 0.1811 0.028 Uiso 1 1 calc R
C8 C 0.6990(4) 0.0016(2) 0.1041(2) 0.0285(12) Uani 1 1 d .
H8 H 0.6846 -0.0296 0.0761 0.034 Uiso 1 1 calc R
C9 C 0.7544(4) 0.0526(2) 0.0824(2) 0.0320(13) Uani 1 1 d .
H9 H 0.7802 0.0564 0.0396 0.038 Uiso 1 1 calc R
C10 C 0.7717(4) 0.0978(2) 0.12340(19) 0.0273(12) Uani 1 1 d .
H10 H 0.8072 0.1332 0.1084 0.033 Uiso 1 1 calc R
C11 C 0.7381(4) 0.09215(19) 0.18562(19) 0.0234(11) Uani 1 1 d .
H11 H 0.7524 0.1236 0.2133 0.028 Uiso 1 1 calc R
C12 C 0.5550(4) 0.08300(18) 0.30084(18) 0.0223(11) Uani 1 1 d .
H12 H 0.6077 0.1197 0.2994 0.027 Uiso 1 1 calc R
C13 C 0.4993(4) 0.07500(18) 0.36565(19) 0.0212(11) Uani 1 1 d .
C14 C 0.5524(4) 0.1062(2) 0.4161(2) 0.0311(12) Uani 1 1 d .
H14 H 0.6226 0.1335 0.4090 0.037 Uiso 1 1 calc R
C15 C 0.5039(4) 0.0978(2) 0.4763(2) 0.0309(12) Uani 1 1 d .
H15 H 0.5409 0.1193 0.5102 0.037 Uiso 1 1 calc R
C16 C 0.4017(5) 0.0582(2) 0.4874(2) 0.0339(13) Uani 1 1 d .
H16 H 0.3690 0.0523 0.5288 0.041 Uiso 1 1 calc R
C17 C 0.3476(4) 0.0276(2) 0.4383(2) 0.0324(13) Uani 1 1 d .
H17 H 0.2763 0.0008 0.4458 0.039 Uiso 1 1 calc R
C18 C 0.3968(4) 0.03555(19) 0.3779(2) 0.0291(12) Uani 1 1 d .
H18 H 0.3597 0.0136 0.3444 0.035 Uiso 1 1 calc R
C19 C 0.3887(4) 0.1399(2) 0.2498(2) 0.0262(11) Uani 1 1 d .
C20 C 0.2465(4) 0.09163(18) 0.17273(18) 0.0200(10) Uani 1 1 d .
C21 C 0.3336(4) 0.07153(19) 0.12673(18) 0.0258(11) Uani 1 1 d .
H21 H 0.4191 0.0898 0.1206 0.031 Uiso 1 1 calc R
C22 C 0.2982(4) 0.02527(19) 0.08956(19) 0.0283(12) Uani 1 1 d .
H22 H 0.3604 0.0108 0.0593 0.034 Uiso 1 1 calc R
C23 C 0.1714(5) 0.0002(2) 0.09676(19) 0.0287(12) Uani 1 1 d .
H23 H 0.1447 -0.0302 0.0698 0.034 Uiso 1 1 calc R
C24 C 0.0838(4) 0.01901(19) 0.14261(19) 0.0275(12) Uani 1 1 d .
H24 H -0.0022 0.0009 0.1479 0.033 Uiso 1 1 calc R
C25 C 0.1206(4) 0.06435(18) 0.18118(19) 0.0246(11) Uani 1 1 d .
H25 H 0.0605 0.0769 0.2133 0.030 Uiso 1 1 calc R
C26 C 0.2197(4) 0.19750(19) 0.1940(2) 0.0315(12) Uani 1 1 d .
H26 H 0.2492 0.2246 0.2278 0.038 Uiso 1 1 calc R
C27 C 0.0660(4) 0.1972(2) 0.1947(2) 0.0465(15) Uani 1 1 d .
H27A H 0.0321 0.1724 0.1610 0.070 Uiso 1 1 calc R
H27B H 0.0321 0.2364 0.1883 0.070 Uiso 1 1 calc R
H27C H 0.0338 0.1828 0.2353 0.070 Uiso 1 1 calc R
C28 C 0.2762(5) 0.2206(2) 0.1338(2) 0.0462(14) Uani 1 1 d .
H28A H 0.3760 0.2198 0.1354 0.069 Uiso 1 1 calc R
H28B H 0.2452 0.2603 0.1280 0.069 Uiso 1 1 calc R
H28C H 0.2442 0.1970 0.0987 0.069 Uiso 1 1 calc R
O3 O 0.8076(3) 0.27702(12) 0.32060(11) 0.0197(7) Uani 1 1 d .
O4 O 0.8130(3) 0.18008(12) 0.30954(13) 0.0285(8) Uani 1 1 d .
N2 N 0.9650(3) 0.22654(16) 0.37353(15) 0.0264(9) Uani 1 1 d .
C29 C 0.1389(4) 0.42255(18) 0.26090(19) 0.0331(12) Uani 1 1 d .
H29A H 0.1064 0.4150 0.3036 0.050 Uiso 1 1 calc R
H29B H 0.0612 0.4230 0.2320 0.050 Uiso 1 1 calc R
H29C H 0.1851 0.4598 0.2597 0.050 Uiso 1 1 calc R
C30 C 0.2377(4) 0.37590(18) 0.24149(19) 0.0280(12) Uani 1 1 d .
H30A H 0.2627 0.3814 0.1969 0.034 Uiso 1 1 calc R
H30B H 0.1923 0.3381 0.2453 0.034 Uiso 1 1 calc R
C31 C 0.3680(4) 0.37590(18) 0.28164(18) 0.0246(11) Uani 1 1 d .
H31A H 0.4136 0.4136 0.2776 0.030 Uiso 1 1 calc R
H31B H 0.3429 0.3706 0.3262 0.030 Uiso 1 1 calc R
C32 C 0.4661(4) 0.32953(18) 0.26287(19) 0.0245(11) Uani 1 1 d .
H32A H 0.4915 0.3352 0.2184 0.029 Uiso 1 1 calc R
H32B H 0.4194 0.2920 0.2661 0.029 Uiso 1 1 calc R
C33 C 0.5979(4) 0.32757(18) 0.30290(17) 0.0213(11) Uani 1 1 d .
H33 H 0.6476 0.3646 0.2967 0.026 Uiso 1 1 calc R
C34 C 0.5656(4) 0.32176(19) 0.37189(19) 0.0199(11) Uani 1 1 d .
C35 C 0.5808(4) 0.36771(19) 0.41331(19) 0.0246(11) Uani 1 1 d .
H35 H 0.6141 0.4033 0.3979 0.030 Uiso 1 1 calc R
C36 C 0.5486(4) 0.3628(2) 0.4759(2) 0.0308(12) Uani 1 1 d .
H36 H 0.5583 0.3949 0.5029 0.037 Uiso 1 1 calc R
C37 C 0.5018(4) 0.3107(2) 0.4996(2) 0.0324(13) Uani 1 1 d .
H37 H 0.4811 0.3069 0.5429 0.039 Uiso 1 1 calc R
C38 C 0.4860(4) 0.2649(2) 0.45944(18) 0.0283(12) Uani 1 1 d .
H38 H 0.4536 0.2293 0.4751 0.034 Uiso 1 1 calc R
C39 C 0.5166(4) 0.2703(2) 0.39713(19) 0.0243(11) Uani 1 1 d .
H39 H 0.5044 0.2382 0.3702 0.029 Uiso 1 1 calc R
C40 C 0.6889(4) 0.27911(19) 0.27875(17) 0.0207(11) Uani 1 1 d .
H40 H 0.6384 0.2419 0.2813 0.025 Uiso 1 1 calc R
C41 C 0.7363(4) 0.28854(17) 0.21258(18) 0.0178(10) Uani 1 1 d .
C42 C 0.8255(4) 0.33255(19) 0.19781(19) 0.0266(11) Uani 1 1 d .
H42 H 0.8635 0.3552 0.2305 0.032 Uiso 1 1 calc R
C43 C 0.8596(5) 0.3439(2) 0.1369(2) 0.0352(13) Uani 1 1 d .
H43 H 0.9227 0.3736 0.1277 0.042 Uiso 1 1 calc R
C44 C 0.8034(5) 0.3126(2) 0.0889(2) 0.0383(13) Uani 1 1 d .
H44 H 0.8250 0.3217 0.0466 0.046 Uiso 1 1 calc R
C45 C 0.7156(5) 0.2679(2) 0.1021(2) 0.0357(13) Uani 1 1 d .
H45 H 0.6776 0.2457 0.0690 0.043 Uiso 1 1 calc R
C46 C 0.6831(4) 0.25558(19) 0.16423(18) 0.0280(12) Uani 1 1 d .
H46 H 0.6241 0.2244 0.1736 0.034 Uiso 1 1 calc R
C47 C 0.8570(4) 0.22398(19) 0.33255(18) 0.0211(11) Uani 1 1 d .
C48 C 0.9899(4) 0.27763(19) 0.40879(18) 0.0228(11) Uani 1 1 d .
C49 C 0.8949(4) 0.29741(19) 0.45132(18) 0.0260(11) Uani 1 1 d .
H49 H 0.8128 0.2765 0.4575 0.031 Uiso 1 1 calc R
C50 C 0.9170(4) 0.3468(2) 0.48475(19) 0.0314(12) Uani 1 1 d .
H50 H 0.8491 0.3605 0.5127 0.038 Uiso 1 1 calc R
C51 C 1.0384(5) 0.3768(2) 0.4779(2) 0.0358(13) Uani 1 1 d .
H51 H 1.0548 0.4106 0.5016 0.043 Uiso 1 1 calc R
C52 C 1.1351(5) 0.3566(2) 0.4360(2) 0.0382(13) Uani 1 1 d .
H52 H 1.2186 0.3768 0.4313 0.046 Uiso 1 1 calc R
C53 C 1.1123(4) 0.30754(19) 0.40100(19) 0.0278(12) Uani 1 1 d .
H53 H 1.1789 0.2943 0.3720 0.033 Uiso 1 1 calc R
C54 C 1.0260(5) 0.1710(2) 0.3935(2) 0.0356(13) Uani 1 1 d .
H54 H 1.0033 0.1417 0.3609 0.043 Uiso 1 1 calc R
C55 C 1.1800(4) 0.1747(2) 0.3981(2) 0.0468(15) Uani 1 1 d .
H55A H 1.2173 0.1874 0.3578 0.070 Uiso 1 1 calc R
H55B H 1.2170 0.1368 0.4086 0.070 Uiso 1 1 calc R
H55C H 1.2051 0.2022 0.4309 0.070 Uiso 1 1 calc R
C56 C 0.9638(5) 0.1514(2) 0.4549(2) 0.0591(17) Uani 1 1 d .
H56A H 0.9798 0.1806 0.4872 0.089 Uiso 1 1 calc R
H56B H 1.0059 0.1151 0.4678 0.089 Uiso 1 1 calc R
H56C H 0.8655 0.1458 0.4494 0.089 Uiso 1 1 calc R

loop_
_atom_site_aniso_label
_atom_site_aniso_U_11
_atom_site_aniso_U_22
_atom_site_aniso_U_33
_atom_site_aniso_U_23
_atom_site_aniso_U_13
_atom_site_aniso_U_12
O1 0.0182(16) 0.0221(18) 0.0252(17) -0.0014(15) -0.0049(13) 0.0011(14)
O2 0.0234(18) 0.0258(19) 0.0410(19) -0.0067(17) -0.0109(15) 0.0009(16)
N1 0.022(2) 0.018(2) 0.034(2) -0.0066(19) -0.0107(18) 0.0015(18)
C1 0.038(3) 0.077(5) 0.045(3) 0.019(3) -0.013(3) -0.004(3)
C2 0.022(3) 0.037(3) 0.039(3) -0.001(3) -0.004(2) 0.010(2)
C3 0.029(3) 0.031(3) 0.032(3) -0.002(2) -0.002(2) 0.005(2)
C4 0.024(3) 0.025(3) 0.018(2) 0.000(2) -0.005(2) 0.001(2)
C5 0.015(2) 0.023(3) 0.029(3) 0.000(2) -0.004(2) -0.001(2)
C6 0.012(2) 0.025(3) 0.016(2) 0.000(2) -0.0037(19) 0.001(2)
C7 0.021(3) 0.023(3) 0.027(3) -0.003(2) 0.000(2) -0.002(2)
C8 0.019(3) 0.035(3) 0.031(3) -0.011(3) -0.005(2) 0.006(2)
C9 0.018(3) 0.052(4) 0.026(3) -0.002(3) -0.004(2) 0.010(3)
C10 0.020(3) 0.030(3) 0.032(3) 0.000(2) 0.000(2) 0.002(2)
C11 0.018(3) 0.023(3) 0.030(3) -0.001(2) -0.004(2) 0.001(2)
C12 0.010(2) 0.024(3) 0.032(3) -0.001(2) -0.009(2) -0.005(2)
C13 0.016(2) 0.020(3) 0.027(3) 0.004(2) -0.002(2) 0.007(2)
C14 0.024(3) 0.032(3) 0.037(3) -0.005(3) -0.010(2) 0.004(2)
C15 0.032(3) 0.036(3) 0.025(3) -0.010(2) -0.001(2) 0.010(3)
C16 0.036(3) 0.040(3) 0.026(3) 0.008(3) 0.007(2) 0.012(3)
C17 0.025(3) 0.034(3) 0.038(3) 0.004(3) 0.004(2) 0.002(2)
C18 0.026(3) 0.030(3) 0.031(3) -0.001(2) -0.002(2) 0.007(2)
C19 0.019(3) 0.027(3) 0.033(3) -0.007(3) -0.003(2) 0.000(2)
C20 0.021(3) 0.019(3) 0.020(2) 0.001(2) -0.006(2) 0.000(2)
C21 0.021(3) 0.034(3) 0.022(3) 0.002(2) -0.001(2) -0.006(2)
C22 0.030(3) 0.034(3) 0.021(3) -0.002(2) 0.002(2) 0.003(2)
C23 0.033(3) 0.030(3) 0.023(3) 0.000(2) -0.009(2) -0.001(2)
C24 0.022(3) 0.031(3) 0.030(3) 0.002(2) -0.007(2) -0.001(2)
C25 0.026(3) 0.022(3) 0.026(3) -0.006(2) -0.004(2) 0.004(2)
C26 0.024(3) 0.017(3) 0.053(3) -0.002(3) -0.013(2) 0.005(2)
C27 0.036(3) 0.042(3) 0.062(4) 0.006(3) 0.000(3) 0.015(3)
C28 0.033(3) 0.033(3) 0.073(4) 0.012(3) -0.002(3) 0.002(3)
O3 0.0119(15) 0.0206(18) 0.0266(16) -0.0016(15) -0.0084(13) 0.0018(14)
O4 0.0233(18) 0.0225(19) 0.0395(19) -0.0039(17) -0.0130(15) 0.0003(15)
N2 0.026(2) 0.023(2) 0.031(2) -0.003(2) -0.0126(18) 0.0044(19)
C29 0.026(3) 0.031(3) 0.042(3) 0.000(3) -0.007(2) 0.007(2)
C30 0.022(3) 0.021(3) 0.042(3) 0.004(2) -0.002(2) 0.002(2)
C31 0.014(2) 0.028(3) 0.032(3) 0.003(2) 0.000(2) 0.002(2)
C32 0.017(2) 0.021(3) 0.036(3) 0.004(2) -0.005(2) 0.008(2)
C33 0.017(2) 0.023(3) 0.024(3) 0.000(2) -0.001(2) -0.002(2)
C34 0.010(2) 0.024(3) 0.025(3) -0.001(2) -0.0035(19) 0.005(2)
C35 0.017(3) 0.025(3) 0.032(3) -0.004(2) 0.002(2) 0.003(2)
C36 0.021(3) 0.042(4) 0.029(3) -0.012(3) -0.005(2) 0.002(2)
C37 0.026(3) 0.049(4) 0.023(3) 0.001(3) -0.002(2) 0.003(3)
C38 0.024(3) 0.037(3) 0.024(3) 0.006(2) 0.004(2) -0.005(2)
C39 0.013(2) 0.032(3) 0.028(3) 0.000(2) 0.001(2) -0.008(2)
C40 0.011(2) 0.022(3) 0.029(3) -0.001(2) -0.0046(19) -0.002(2)
C41 0.012(2) 0.017(3) 0.025(3) 0.001(2) -0.0008(19) 0.010(2)
C42 0.027(3) 0.032(3) 0.021(3) 0.001(2) 0.006(2) 0.000(2)
C43 0.036(3) 0.029(3) 0.041(3) 0.001(3) 0.009(3) -0.002(3)
C44 0.040(3) 0.044(4) 0.031(3) 0.005(3) 0.008(3) 0.011(3)
C45 0.038(3) 0.046(4) 0.023(3) -0.004(3) -0.003(2) 0.016(3)
C46 0.024(3) 0.034(3) 0.026(3) -0.002(2) -0.001(2) 0.000(2)
C47 0.025(3) 0.018(3) 0.020(2) 0.003(2) -0.003(2) 0.003(2)
C48 0.024(3) 0.025(3) 0.020(2) -0.001(2) -0.006(2) 0.001(2)
C49 0.022(3) 0.035(3) 0.022(3) -0.003(2) 0.000(2) -0.007(2)
C50 0.027(3) 0.038(3) 0.029(3) -0.014(3) -0.005(2) 0.002(2)
C51 0.033(3) 0.035(3) 0.040(3) -0.010(3) -0.011(2) -0.009(3)
C52 0.029(3) 0.044(3) 0.041(3) -0.010(3) -0.003(2) -0.015(3)
C53 0.023(3) 0.031(3) 0.029(3) -0.002(2) 0.001(2) -0.006(2)
C54 0.034(3) 0.021(3) 0.051(3) 0.001(3) -0.021(3) 0.001(2)
C55 0.033(3) 0.044(4) 0.063(4) 0.003(3) -0.014(3) 0.019(3)
C56 0.047(4) 0.051(4) 0.079(4) 0.032(3) -0.018(3) -0.010(3)

loop_
_atom_type_symbol
_atom_type_description
_atom_type_scat_dispersion_real
_atom_type_scat_dispersion_imag
_atom_type_scat_source
C C 0.0033 0.0016 'International Tables Vol C Tables 4.2.6.8 and 6.1.1.4'
H H 0.0000 0.0000 'International Tables Vol C Tables 4.2.6.8 and 6.1.1.4'
N N 0.0061 0.0033 'International Tables Vol C Tables 4.2.6.8 and 6.1.1.4'
O O 0.0106 0.0060 'International Tables Vol C Tables 4.2.6.8 and 6.1.1.4'

loop_
_geom_angle_atom_site_label_1
_geom_angle_atom_site_label_2
_geom_angle_atom_site_label_3
_geom_angle
C19 O1 C12 113.8(3)
C19 N1 C20 120.9(4)
C19 N1 C26 117.5(4)
C20 N1 C26 119.8(3)
C2 C1 H1A 109.5
C2 C1 H1B 109.5
H1A C1 H1B 109.5
C2 C1 H1C 109.5
H1A C1 H1C 109.5
H1B C1 H1C 109.5
C1 C2 C3 113.0(4)
C1 C2 H2A 109.0
C3 C2 H2A 109.0
C1 C2 H2B 109.0
C3 C2 H2B 109.0
H2A C2 H2B 107.8
C4 C3 C2 113.1(4)
C4 C3 H3A 109.0
C2 C3 H3A 109.0
C4 C3 H3B 109.0
C2 C3 H3B 109.0
H3A C3 H3B 107.8
C3 C4 C5 114.8(3)
C3 C4 H4A 108.6
C5 C4 H4A 108.6
C3 C4 H4B 108.6
C5 C4 H4B 108.6
H4A C4 H4B 107.5
C6 C5 C12 112.4(4)
C6 C5 C4 111.4(3)
C12 C5 C4 108.4(3)
C6 C5 H5 108.1
C12 C5 H5 108.1
C4 C5 H5 108.1
C7 C6 C11 116.9(4)
C7 C6 C5 121.2(4)
C11 C6 C5 121.9(4)
C8 C7 C6 122.1(4)
C8 C7 H7 118.9
C6 C7 H7 118.9
C7 C8 C9 119.5(4)
C7 C8 H8 120.2
C9 C8 H8 120.2
C10 C9 C8 119.5(4)
C10 C9 H9 120.3
C8 C9 H9 120.3
C11 C10 C9 120.6(5)
C11 C10 H10 119.7
C9 C10 H10 119.7
C10 C11 C6 121.3(4)
C10 C11 H11 119.3
C6 C11 H11 119.3
O1 C12 C13 109.3(3)
O1 C12 C5 105.7(3)
C13 C12 C5 115.0(4)
O1 C12 H12 108.9
C13 C12 H12 108.9
C5 C12 H12 108.9
C18 C13 C14 118.0(4)
C18 C13 C12 121.4(4)
C14 C13 C12 120.6(4)
C15 C14 C13 120.8(4)
C15 C14 H14 119.6
C13 C14 H14 119.6
C16 C15 C14 120.2(4)
C16 C15 H15 119.9
C14 C15 H15 119.9
C17 C16 C15 119.8(4)
C17 C16 H16 120.1
C15 C16 H16 120.1
C16 C17 C18 120.2(5)
C16 C17 H17 119.9
C18 C17 H17 119.9
C13 C18 C17 121.0(4)
C13 C18 H18 119.5
C17 C18 H18 119.5
O2 C19 O1 124.3(4)
O2 C19 N1 124.0(4)
O1 C19 N1 111.7(4)
C21 C20 C25 118.8(4)
C21 C20 N1 121.6(4)
C25 C20 N1 119.5(4)
C22 C21 C20 121.1(4)
C22 C21 H21 119.5
C20 C21 H21 119.5
C23 C22 C21 119.4(4)
C23 C22 H22 120.3
C21 C22 H22 120.3
C24 C23 C22 120.5(4)
C24 C23 H23 119.8
C22 C23 H23 119.8
C23 C24 C25 120.1(4)
C23 C24 H24 119.9
C25 C24 H24 119.9
C24 C25 C20 119.9(4)
C24 C25 H25 120.0
C20 C25 H25 120.0
N1 C26 C28 111.7(4)
N1 C26 C27 112.9(4)
C28 C26 C27 112.4(4)
N1 C26 H26 106.5
C28 C26 H26 106.5
C27 C26 H26 106.5
C26 C27 H27A 109.5
C26 C27 H27B 109.5
H27A C27 H27B 109.5
C26 C27 H27C 109.5
H27A C27 H27C 109.5
H27B C27 H27C 109.5
C26 C28 H28A 109.5
C26 C28 H28B 109.5
H28A C28 H28B 109.5
C26 C28 H28C 109.5
H28A C28 H28C 109.5
H28B C28 H28C 109.5
C47 O3 C40 115.4(3)
C47 N2 C48 120.2(4)
C47 N2 C54 117.0(4)
C48 N2 C54 120.4(3)
C30 C29 H29A 109.5
C30 C29 H29B 109.5
H29A C29 H29B 109.5
C30 C29 H29C 109.5
H29A C29 H29C 109.5
H29B C29 H29C 109.5
C29 C30 C31 112.3(4)
C29 C30 H30A 109.1
C31 C30 H30A 109.1
C29 C30 H30B 109.1
C31 C30 H30B 109.1
H30A C30 H30B 107.9
C32 C31 C30 112.6(3)
C32 C31 H31A 109.1
C30 C31 H31A 109.1
C32 C31 H31B 109.1
C30 C31 H31B 109.1
H31A C31 H31B 107.8
C31 C32 C33 114.2(3)
C31 C32 H32A 108.7
C33 C32 H32A 108.7
C31 C32 H32B 108.7
C33 C32 H32B 108.7
H32A C32 H32B 107.6
C34 C33 C40 112.6(3)
C34 C33 C32 111.3(3)
C40 C33 C32 108.9(3)
C34 C33 H33 108.0
C40 C33 H33 108.0
C32 C33 H33 108.0
C35 C34 C39 116.8(4)
C35 C34 C33 121.7(4)
C39 C34 C33 121.5(4)
C36 C35 C34 121.7(5)
C36 C35 H35 119.2
C34 C35 H35 119.2
C35 C36 C37 120.1(5)
C35 C36 H36 120.0
C37 C36 H36 120.0
C38 C37 C36 119.1(4)
C38 C37 H37 120.4
C36 C37 H37 120.4
C39 C38 C37 120.5(4)
C39 C38 H38 119.7
C37 C38 H38 119.7
C38 C39 C34 121.8(4)
C38 C39 H39 119.1
C34 C39 H39 119.1
O3 C40 C41 109.3(3)
O3 C40 C33 106.4(3)
C41 C40 C33 112.9(3)
O3 C40 H40 109.4
C41 C40 H40 109.4
C33 C40 H40 109.4
C42 C41 C46 118.6(4)
C42 C41 C40 121.2(4)
C46 C41 C40 120.0(4)
C43 C42 C41 120.9(4)
C43 C42 H42 119.5
C41 C42 H42 119.5
C42 C43 C44 120.5(5)
C42 C43 H43 119.7
C44 C43 H43 119.7
C43 C44 C45 120.0(5)
C43 C44 H44 120.0
C45 C44 H44 120.0
C44 C45 C46 119.5(5)
C44 C45 H45 120.3
C46 C45 H45 120.3
C41 C46 C45 120.5(4)
C41 C46 H46 119.8
C45 C46 H46 119.8
O4 C47 O3 124.6(4)
O4 C47 N2 124.6(4)
O3 C47 N2 110.9(4)
C49 C48 C53 119.5(4)
C49 C48 N2 120.5(4)
C53 C48 N2 120.0(4)
C50 C49 C48 121.0(4)
C50 C49 H49 119.5
C48 C49 H49 119.5
C49 C50 C51 120.2(4)
C49 C50 H50 119.9
C51 C50 H50 119.9
C52 C51 C50 119.0(5)
C52 C51 H51 120.5
C50 C51 H51 120.5
C53 C52 C51 121.1(5)
C53 C52 H52 119.4
C51 C52 H52 119.4
C52 C53 C48 119.1(4)
C52 C53 H53 120.4
C48 C53 H53 120.4
N2 C54 C56 110.4(4)
N2 C54 C55 111.7(4)
C56 C54 C55 111.3(4)
N2 C54 H54 107.8
C56 C54 H54 107.8
C55 C54 H54 107.8
C54 C55 H55A 109.5
C54 C55 H55B 109.5
H55A C55 H55B 109.5
C54 C55 H55C 109.5
H55A C55 H55C 109.5
H55B C55 H55C 109.5
C54 C56 H56A 109.5
C54 C56 H56B 109.5
H56A C56 H56B 109.5
C54 C56 H56C 109.5
H56A C56 H56C 109.5
H56B C56 H56C 109.5

loop_
_geom_bond_atom_site_label_1
_geom_bond_atom_site_label_2
_geom_bond_distance
O1 C19 1.353(5)
O1 C12 1.471(4)
O2 C19 1.213(5)
N1 C19 1.366(5)
N1 C20 1.428(5)
N1 C26 1.487(5)
C1 C2 1.503(5)
C1 H1A 0.9800
C1 H1B 0.9800
C1 H1C 0.9800
C2 C3 1.539(5)
C2 H2A 0.9900
C2 H2B 0.9900
C3 C4 1.519(5)
C3 H3A 0.9900
C3 H3B 0.9900
C4 C5 1.557(5)
C4 H4A 0.9900
C4 H4B 0.9900
C5 C6 1.510(5)
C5 C12 1.526(5)
C5 H5 1.0000
C6 C7 1.393(5)
C6 C11 1.398(5)
C7 C8 1.378(5)
C7 H7 0.9500
C8 C9 1.386(6)
C8 H8 0.9500
C9 C10 1.379(6)
C9 H9 0.9500
C10 C11 1.373(5)
C10 H10 0.9500
C11 H11 0.9500
C12 C13 1.497(5)
C12 H12 1.0000
C13 C18 1.387(6)
C13 C14 1.399(5)
C14 C15 1.382(5)
C14 H14 0.9500
C15 C16 1.382(6)
C15 H15 0.9500
C16 C17 1.373(6)
C16 H16 0.9500
C17 C18 1.389(5)
C17 H17 0.9500
C18 H18 0.9500
C20 C21 1.382(5)
C20 C25 1.400(5)
C21 C22 1.382(5)
C21 H21 0.9500
C22 C23 1.382(6)
C22 H22 0.9500
C23 C24 1.373(5)
C23 H23 0.9500
C24 C25 1.386(5)
C24 H24 0.9500
C25 H25 0.9500
C26 C28 1.497(5)
C26 C27 1.508(6)
C26 H26 1.0000
C27 H27A 0.9800
C27 H27B 0.9800
C27 H27C 0.9800
C28 H28A 0.9800
C28 H28B 0.9800
C28 H28C 0.9800
O3 C47 1.351(5)
O3 C40 1.467(4)
O4 C47 1.213(5)
N2 C47 1.374(5)
N2 C48 1.429(5)
N2 C54 1.488(5)
C29 C30 1.513(5)
C29 H29A 0.9800
C29 H29B 0.9800
C29 H29C 0.9800
C30 C31 1.538(5)
C30 H30A 0.9900
C30 H30B 0.9900
C31 C32 1.501(5)
C31 H31A 0.9900
C31 H31B 0.9900
C32 C33 1.549(5)
C32 H32A 0.9900
C32 H32B 0.9900
C33 C34 1.510(5)
C33 C40 1.529(5)
C33 H33 1.0000
C34 C35 1.395(5)
C34 C39 1.400(5)
C35 C36 1.375(5)
C35 H35 0.9500
C36 C37 1.391(6)
C36 H36 0.9500
C37 C38 1.378(6)
C37 H37 0.9500
C38 C39 1.367(5)
C38 H38 0.9500
C39 H39 0.9500
C40 C41 1.501(5)
C40 H40 1.0000
C41 C42 1.384(5)
C41 C46 1.387(5)
C42 C43 1.366(5)
C42 H42 0.9500
C43 C44 1.371(6)
C43 H43 0.9500
C44 C45 1.381(6)
C44 H44 0.9500
C45 C46 1.392(5)
C45 H45 0.9500
C46 H46 0.9500
C48 C49 1.380(5)
C48 C53 1.397(5)
C49 C50 1.370(5)
C49 H49 0.9500
C50 C51 1.387(6)
C50 H50 0.9500
C51 C52 1.385(6)
C51 H51 0.9500
C52 C53 1.383(6)
C52 H52 0.9500
C53 H53 0.9500
C54 C56 1.514(6)
C54 C55 1.515(6)
C54 H54 1.0000
C55 H55A 0.9800
C55 H55B 0.9800
C55 H55C 0.9800
C56 H56A 0.9800
C56 H56B 0.9800
C56 H56C 0.9800

loop_
_geom_torsion_atom_site_label_1
_geom_torsion_atom_site_label_2
_geom_torsion_atom_site_label_3
_geom_torsion_atom_site_label_4
_geom_torsion
C1 C2 C3 C4 68.9(5)
C2 C3 C4 C5 -177.6(4)
C3 C4 C5 C6 -57.8(5)
C3 C4 C5 C12 177.9(3)
C12 C5 C6 C7 -128.8(4)
C4 C5 C6 C7 109.2(4)
C12 C5 C6 C11 51.1(5)
C4 C5 C6 C11 -70.8(5)
C11 C6 C7 C8 0.2(6)
C5 C6 C7 C8 -179.8(4)
C6 C7 C8 C9 0.5(6)
C7 C8 C9 C10 -1.5(6)
C8 C9 C10 C11 1.8(6)
C9 C10 C11 C6 -1.1(6)
C7 C6 C11 C10 0.1(6)
C5 C6 C11 C10 -179.9(4)
C19 O1 C12 C13 85.4(4)
C19 O1 C12 C5 -150.3(3)
C6 C5 C12 O1 51.8(4)
C4 C5 C12 O1 175.5(3)
C6 C5 C12 C13 172.5(3)
C4 C5 C12 C13 -63.9(5)
O1 C12 C13 C18 45.8(5)
C5 C12 C13 C18 -72.9(5)
O1 C12 C13 C14 -136.0(4)
C5 C12 C13 C14 105.3(5)
C18 C13 C14 C15 0.1(6)
C12 C13 C14 C15 -178.2(4)
C13 C14 C15 C16 0.0(7)
C14 C15 C16 C17 -0.5(7)
C15 C16 C17 C18 1.1(7)
C14 C13 C18 C17 0.5(6)
C12 C13 C18 C17 178.7(4)
C16 C17 C18 C13 -1.0(7)
C12 O1 C19 O2 3.5(6)
C12 O1 C19 N1 -177.3(3)
C20 N1 C19 O2 169.4(4)
C26 N1 C19 O2 4.9(7)
C20 N1 C19 O1 -9.8(6)
C26 N1 C19 O1 -174.3(3)
C19 N1 C20 C21 -64.5(5)
C26 N1 C20 C21 99.7(5)
C19 N1 C20 C25 118.0(5)
C26 N1 C20 C25 -77.8(5)
C25 C20 C21 C22 -0.2(6)
N1 C20 C21 C22 -177.6(4)
C20 C21 C22 C23 2.7(6)
C21 C22 C23 C24 -3.4(6)
C22 C23 C24 C25 1.6(6)
C23 C24 C25 C20 1.0(6)
C21 C20 C25 C24 -1.7(6)
N1 C20 C25 C24 175.8(4)
C19 N1 C26 C28 95.5(5)
C20 N1 C26 C28 -69.2(5)
C19 N1 C26 C27 -136.8(4)
C20 N1 C26 C27 58.5(5)
C29 C30 C31 C32 179.7(4)
C30 C31 C32 C33 -179.2(3)
C31 C32 C33 C34 55.7(5)
C31 C32 C33 C40 -179.5(3)
C40 C33 C34 C35 131.0(4)
C32 C33 C34 C35 -106.4(4)
C40 C33 C34 C39 -50.1(5)
C32 C33 C34 C39 72.5(5)
C39 C34 C35 C36 -0.3(6)
C33 C34 C35 C36 178.6(4)
C34 C35 C36 C37 1.1(6)
C35 C36 C37 C38 -1.2(6)
C36 C37 C38 C39 0.4(7)
C37 C38 C39 C34 0.4(6)
C35 C34 C39 C38 -0.5(6)
C33 C34 C39 C38 -179.4(4)
C47 O3 C40 C41 -93.9(4)
C47 O3 C40 C33 143.9(3)
C34 C33 C40 O3 -52.7(4)
C32 C33 C40 O3 -176.6(3)
C34 C33 C40 C41 -172.6(3)
C32 C33 C40 C41 63.5(4)
O3 C40 C41 C42 -50.8(5)
C33 C40 C41 C42 67.4(5)
O3 C40 C41 C46 133.9(4)
C33 C40 C41 C46 -107.9(4)
C46 C41 C42 C43 0.7(6)
C40 C41 C42 C43 -174.6(4)
C41 C42 C43 C44 1.5(7)
C42 C43 C44 C45 -2.4(7)
C43 C44 C45 C46 1.0(7)
C42 C41 C46 C45 -2.1(6)
C40 C41 C46 C45 173.3(4)
C44 C45 C46 C41 1.2(7)
C40 O3 C47 O4 2.7(6)
C40 O3 C47 N2 -178.2(3)
C48 N2 C47 O4 -165.9(4)
C54 N2 C47 O4 -3.7(6)
C48 N2 C47 O3 15.0(5)
C54 N2 C47 O3 177.2(3)
C47 N2 C48 C49 62.5(5)
C54 N2 C48 C49 -99.1(5)
C47 N2 C48 C53 -118.5(5)
C54 N2 C48 C53 80.0(5)
C53 C48 C49 C50 1.8(6)
N2 C48 C49 C50 -179.1(4)
C48 C49 C50 C51 -2.3(7)
C49 C50 C51 C52 1.2(7)
C50 C51 C52 C53 0.3(7)
C51 C52 C53 C48 -0.8(7)
C49 C48 C53 C52 -0.3(6)
N2 C48 C53 C52 -179.4(4)
C47 N2 C54 C56 -94.6(5)
C48 N2 C54 C56 67.5(5)
C47 N2 C54 C55 141.0(4)
C48 N2 C54 C55 -56.9(5)
